data_7243332
loop_
_publ_author_name
'Peloquin, Andrew J.'
'McMillen, Colin D.'
'Pennington, William T.'

_publ_section_title
;
 One dimensional halogen bond design: Br&#x22EF;N versus I&#x22EF;N with
 fluoroarenes
;
_journal_issue 35
_journal_name_full CrystEngComm
_journal_page_first 6098
_journal_page_last 6106
_journal_paper_doi 10.1039/D1CE00864A
_journal_volume 23
_journal_year 2021
_chemical_formula_moiety '2(Br2 C12 F8), 2(C10 H8 N2)'
_chemical_formula_sum 'C44 H16 Br4 F16 N4'
_chemical_formula_weight 1224.25
_space_group_crystal_system monoclinic
_space_group_IT_number 14
_space_group_name_Hall '-P 2ybc'
_space_group_name_H-M_alt 'P 1 21/c 1'
_atom_sites_solution_hydrogens geom
_atom_sites_solution_primary dual
_audit_creation_date 2021-05-25
_audit_creation_method
;
Olex2 1.3
(compiled 2020.11.12 svn.r5f609507 for OlexSys, GUI svn.r6272)
;
_audit_update_record
;
2021-06-27 deposited with the CCDC.	2021-08-02 downloaded from the CCDC.
;
_cell_angle_alpha 90
_cell_angle_beta 90.815(2)
_cell_angle_gamma 90
_cell_formula_units_Z 4
_cell_length_a 7.6382(4)
_cell_length_b 15.0660(8)
_cell_length_c 35.9783(18)
_cell_measurement_reflns_used 9780
_cell_measurement_temperature 100.01
_cell_measurement_theta_max 29.58
_cell_measurement_theta_min 2.64
_cell_volume 4139.9(4)
_computing_cell_refinement 'Bruker SAINT'
_computing_data_collection 'Bruker APEX3'
_computing_data_reduction 'Bruker SAINT'
_computing_molecular_graphics 'Olex2 1.3 (Dolomanov et al., 2009)'
_computing_publication_material 'Olex2 1.3 (Dolomanov et al., 2009)'
_computing_structure_refinement 'SHELXL-2016/6 (Sheldrick, 2016)'
_computing_structure_solution 'SHELXT 2014/5 (Sheldrick, 2014)'
_diffrn_ambient_temperature 100.01
_diffrn_measured_fraction_theta_full 0.999
_diffrn_measured_fraction_theta_max 0.999
_diffrn_measurement_device_type 'Bruker D8 Quest Photon 100'
_diffrn_measurement_method '\f and \w scans'
_diffrn_radiation_type MoK\a
_diffrn_radiation_wavelength 0.71073
_diffrn_reflns_av_R_equivalents 0.0520
_diffrn_reflns_av_unetI/netI 0.0283
_diffrn_reflns_Laue_measured_fraction_full 0.999
_diffrn_reflns_Laue_measured_fraction_max 0.999
_diffrn_reflns_limit_h_max 9
_diffrn_reflns_limit_h_min -9
_diffrn_reflns_limit_k_max 19
_diffrn_reflns_limit_k_min -19
_diffrn_reflns_limit_l_max 45
_diffrn_reflns_limit_l_min -45
_diffrn_reflns_number 67217
_diffrn_reflns_point_group_measured_fraction_full 0.999
_diffrn_reflns_point_group_measured_fraction_max 0.999
_diffrn_reflns_theta_full 25.242
_diffrn_reflns_theta_max 26.732
_diffrn_reflns_theta_min 2.171
_diffrn_source 'Incoatec I\mS'
_diffrn_source_current 1.0
_diffrn_source_power 0.05
_diffrn_source_voltage 50.0
_diffrn_standards_number 0
_exptl_absorpt_coefficient_mu 4.002
_exptl_absorpt_correction_T_max 0.7459
_exptl_absorpt_correction_T_min 0.6532
_exptl_absorpt_correction_type multi-scan
_exptl_absorpt_process_details
;
SADABS-2014/5 (Bruker,2014/5) was used for absorption correction.
wR2(int) was 0.0691 before and 0.0612 after correction.
The Ratio of minimum to maximum transmission is 0.8757.
The \l/2 correction factor is Not present.
;
_exptl_crystal_colour colourless
_exptl_crystal_colour_primary colourless
_exptl_crystal_density_diffrn 1.964
_exptl_crystal_density_meas ?
_exptl_crystal_density_method 'not measured'
_exptl_crystal_description block
_exptl_crystal_F_000 2368
_exptl_crystal_size_max 0.198
_exptl_crystal_size_mid 0.136
_exptl_crystal_size_min 0.102
_exptl_transmission_factor_max 'not measured'
_exptl_transmission_factor_min 'not measured'
_refine_diff_density_max 0.706
_refine_diff_density_min -0.448
_refine_diff_density_rms 0.077
_refine_ls_extinction_method none
_refine_ls_goodness_of_fit_ref 1.074
_refine_ls_hydrogen_treatment constr
_refine_ls_matrix_type full
_refine_ls_number_parameters 613
_refine_ls_number_reflns 8794
_refine_ls_number_restraints 0
_refine_ls_restrained_S_all 1.074
_refine_ls_R_factor_all 0.0377
_refine_ls_R_factor_gt 0.0265
_refine_ls_shift/su_max 0.005
_refine_ls_shift/su_mean 0.000
_refine_ls_structure_factor_coef Fsqd
_refine_ls_weighting_details 'w=1/[\s^2^(Fo^2^)+(0.0174P)^2^+3.7857P] where P=(Fo^2^+2Fc^2^)/3'
_refine_ls_weighting_scheme calc
_refine_ls_wR_factor_gt 0.0544
_refine_ls_wR_factor_ref 0.0593
_reflns_Friedel_coverage 0.000
_reflns_number_gt 7346
_reflns_number_total 8794
_reflns_threshold_expression 'I > 2\s(I)'
_cod_data_source_file d1ce00864a2.cif
_cod_data_source_block Br2F8bph_22bipy
_cod_depositor_comments
;
The following automatic conversions were performed:

data item '_exptl_crystal_density_meas' value 'not measured' was
changed to '?' -- the value is perceived as not measured.

Automatic conversion script
Id: cif_fix_values 7556 2019-12-06 15:28:31Z antanas 

 Adding full bibliography for 7243307--7243335.cif.
;
_cod_database_code 7243332
_shelx_shelxl_version_number 2016/6
_shelx_space_group_comment
;
The symmetry employed for this shelxl refinement is uniquely defined
by the following loop, which should always be used as a source of
symmetry information in preference to the above space-group names.
They are only intended as comments.
;
_shelx_estimated_absorpt_t_max 0.686
_shelx_estimated_absorpt_t_min 0.505
_olex2_refinement_description
;
1.a Aromatic/amide H refined with riding coordinates:
 C26(H26), C27(H27), C28(H28), C29(H29), C31(H31), C32(H32), C33(H33),
 C34(H34), C36(H36), C37(H37), C38(H38), C39(H39), C41(H41), C42(H42), C43(H43),
  C44(H44)
;
_olex2_submission_special_instructions 'No special instructions were received'

loop_
_space_group_symop_operation_xyz
'x, y, z'
'-x, y+1/2, -z+1/2'
'-x, -y, -z'
'x, -y-1/2, z-1/2'

loop_
_atom_site_label
_atom_site_type_symbol
_atom_site_fract_x
_atom_site_fract_y
_atom_site_fract_z
_atom_site_U_iso_or_equiv
_atom_site_adp_type
_atom_site_occupancy
_atom_site_site_symmetry_order
_atom_site_calc_flag
_atom_site_refinement_flags_posn
_atom_site_refinement_flags_adp
_atom_site_refinement_flags_occupancy
_atom_site_disorder_assembly
_atom_site_disorder_group
Br1 Br -0.06677(3) 0.74574(2) 0.74132(2) 0.01769(6) Uani 1 1 d . . . . .
Br2 Br -0.69724(3) 0.77622(2) 0.46838(2) 0.02044(6) Uani 1 1 d . . . . .
F1 F 0.07727(17) 0.81653(10) 0.66859(4) 0.0235(3) Uani 1 1 d . . . . .
F2 F -0.07251(17) 0.82262(10) 0.60116(4) 0.0217(3) Uani 1 1 d . . . . .
F3 F -0.57760(17) 0.68356(10) 0.64832(4) 0.0226(3) Uani 1 1 d . . . . .
F4 F -0.42758(18) 0.67627(10) 0.71551(4) 0.0244(3) Uani 1 1 d . . . . .
F5 F -0.34099(18) 0.69605(10) 0.48980(4) 0.0234(3) Uani 1 1 d . . . . .
F6 F -0.18579(17) 0.68468(10) 0.55614(4) 0.0228(3) Uani 1 1 d . . . . .
F7 F -0.66040(17) 0.83638(10) 0.60997(4) 0.0221(3) Uani 1 1 d . . . . .
F8 F -0.82130(17) 0.84297(10) 0.54390(4) 0.0242(3) Uani 1 1 d . . . . .
N1 N 0.1840(3) 0.74248(13) 0.80572(5) 0.0174(4) Uani 1 1 d . . . . .
N2 N 0.0601(3) 0.77130(13) 0.90125(5) 0.0179(4) Uani 1 1 d . . . . .
C1 C -0.1727(3) 0.74754(15) 0.69385(6) 0.0160(5) Uani 1 1 d . . . . .
C2 C -0.0842(3) 0.78298(16) 0.66396(6) 0.0163(5) Uani 1 1 d . . . . .
C3 C -0.1624(3) 0.78610(16) 0.62906(6) 0.0155(5) Uani 1 1 d . . . . .
C4 C -0.3312(3) 0.75436(15) 0.62254(6) 0.0149(5) Uani 1 1 d . . . . .
C5 C -0.4166(3) 0.71784(16) 0.65282(6) 0.0161(5) Uani 1 1 d . . . . .
C6 C -0.3391(3) 0.71401(16) 0.68752(6) 0.0167(5) Uani 1 1 d . . . . .
C7 C -0.5850(3) 0.77060(16) 0.51498(6) 0.0163(5) Uani 1 1 d . . . . .
C8 C -0.4222(3) 0.73100(15) 0.51927(6) 0.0155(5) Uani 1 1 d . . . . .
C9 C -0.3415(3) 0.72574(16) 0.55353(7) 0.0171(5) Uani 1 1 d . . . . .
C10 C -0.4178(3) 0.76037(15) 0.58548(6) 0.0149(5) Uani 1 1 d . . . . .
C11 C -0.5802(3) 0.80048(16) 0.58063(6) 0.0170(5) Uani 1 1 d . . . . .
C12 C -0.6627(3) 0.80462(16) 0.54642(6) 0.0168(5) Uani 1 1 d . . . . .
C25 C 0.2051(3) 0.74867(15) 0.84290(6) 0.0145(5) Uani 1 1 d . . . . .
C26 C 0.3204(3) 0.71395(17) 0.78613(6) 0.0201(5) Uani 1 1 d . . . . .
H26 H 0.307051 0.710133 0.759890 0.024 Uiso 1 1 calc R U . . .
C27 C 0.4804(3) 0.68957(16) 0.80182(7) 0.0195(5) Uani 1 1 d . . . . .
H27 H 0.573229 0.668917 0.786794 0.023 Uiso 1 1 calc R U . . .
C28 C 0.5007(3) 0.69624(16) 0.83989(7) 0.0187(5) Uani 1 1 d . . . . .
H28 H 0.608357 0.680287 0.851620 0.022 Uiso 1 1 calc R U . . .
C29 C 0.3623(3) 0.72643(16) 0.86074(6) 0.0171(5) Uani 1 1 d . . . . .
H29 H 0.374076 0.731974 0.886956 0.020 Uiso 1 1 calc R U . . .
C30 C 0.0525(3) 0.78238(15) 0.86421(6) 0.0142(5) Uani 1 1 d . . . . .
C31 C -0.0744(3) 0.80189(17) 0.92100(7) 0.0217(5) Uani 1 1 d . . . . .
H31 H -0.071028 0.793683 0.947176 0.026 Uiso 1 1 calc R U . . .
C32 C -0.2186(3) 0.84496(16) 0.90538(7) 0.0217(5) Uani 1 1 d . . . . .
H32 H -0.310878 0.865874 0.920505 0.026 Uiso 1 1 calc R U . . .
C33 C -0.2243(3) 0.85653(16) 0.86729(7) 0.0205(5) Uani 1 1 d . . . . .
H33 H -0.320234 0.886140 0.855662 0.025 Uiso 1 1 calc R U . . .
C34 C -0.0875(3) 0.82421(16) 0.84634(6) 0.0174(5) Uani 1 1 d . . . . .
H34 H -0.089307 0.830555 0.820069 0.021 Uiso 1 1 calc R U . . .
Br3 Br 1.33363(3) 0.50299(2) 0.88843(2) 0.02025(6) Uani 1 1 d . . . . .
Br4 Br 0.70828(3) 0.50025(2) 0.61486(2) 0.01982(6) Uani 1 1 d . . . . .
F9 F 1.47780(17) 0.43652(10) 0.81489(4) 0.0249(3) Uani 1 1 d . . . . .
F10 F 1.32587(17) 0.43330(10) 0.74751(4) 0.0212(3) Uani 1 1 d . . . . .
F11 F 0.81774(17) 0.56443(9) 0.79696(4) 0.0211(3) Uani 1 1 d . . . . .
F12 F 0.96760(18) 0.56676(10) 0.86406(4) 0.0231(3) Uani 1 1 d . . . . .
F13 F 1.06068(18) 0.58022(10) 0.63953(4) 0.0227(3) Uani 1 1 d . . . . .
F14 F 1.21521(17) 0.57869(9) 0.70643(4) 0.0203(3) Uani 1 1 d . . . . .
F15 F 0.73854(17) 0.41733(9) 0.75452(4) 0.0201(3) Uani 1 1 d . . . . .
F16 F 0.58021(17) 0.42198(10) 0.68781(4) 0.0214(3) Uani 1 1 d . . . . .
C13 C 1.2269(3) 0.50159(15) 0.84120(6) 0.0172(5) Uani 1 1 d . . . . .
C14 C 1.3147(3) 0.46901(16) 0.81079(6) 0.0167(5) Uani 1 1 d . . . . .
C15 C 1.2361(3) 0.46757(16) 0.77599(6) 0.0155(5) Uani 1 1 d . . . . .
C16 C 1.0664(3) 0.49878(15) 0.76999(6) 0.0140(5) Uani 1 1 d . . . . .
C17 C 0.9812(3) 0.53157(15) 0.80077(6) 0.0150(5) Uani 1 1 d . . . . .
C18 C 1.0578(3) 0.53317(16) 0.83556(6) 0.0161(5) Uani 1 1 d . . . . .
C19 C 0.8173(3) 0.50037(15) 0.66196(6) 0.0160(5) Uani 1 1 d . . . . .
C20 C 0.9791(3) 0.53951(16) 0.66766(6) 0.0163(5) Uani 1 1 d . . . . .
C21 C 1.0595(3) 0.53786(15) 0.70225(6) 0.0151(5) Uani 1 1 d . . . . .
C22 C 0.9818(3) 0.49776(15) 0.73278(6) 0.0140(5) Uani 1 1 d . . . . .
C23 C 0.8193(3) 0.45882(15) 0.72652(6) 0.0153(5) Uani 1 1 d . . . . .
C24 C 0.7377(3) 0.46068(16) 0.69202(6) 0.0169(5) Uani 1 1 d . . . . .
N3 N 0.4589(2) 0.52664(13) 0.54819(5) 0.0166(4) Uani 1 1 d . . . . .
C35 C 0.4274(3) 0.51868(15) 0.51134(6) 0.0134(5) Uani 1 1 d . . . . .
C36 C 0.3305(3) 0.56030(16) 0.56878(6) 0.0176(5) Uani 1 1 d . . . . .
H36 H 0.350761 0.565720 0.594792 0.021 Uiso 1 1 calc R U . . .
C37 C 0.1699(3) 0.58778(17) 0.55458(7) 0.0202(5) Uani 1 1 d . . . . .
H37 H 0.083071 0.611436 0.570431 0.024 Uiso 1 1 calc R U . . .
C38 C 0.1393(3) 0.57989(16) 0.51685(7) 0.0193(5) Uani 1 1 d . . . . .
H38 H 0.031004 0.598534 0.506124 0.023 Uiso 1 1 calc R U . . .
C39 C 0.2694(3) 0.54426(16) 0.49485(6) 0.0184(5) Uani 1 1 d . . . . .
H39 H 0.250794 0.537390 0.468842 0.022 Uiso 1 1 calc R U . . .
N4 N 1.5726(3) 0.51205(14) 0.95269(5) 0.0199(4) Uani 1 1 d . . . . .
C40 C 1.5777(3) 0.51759(15) 0.98989(6) 0.0140(5) Uani 1 1 d . . . . .
C41 C 1.7114(3) 0.54218(18) 0.93427(7) 0.0224(5) Uani 1 1 d . . . . .
H41 H 1.709286 0.537580 0.907936 0.027 Uiso 1 1 calc R U . . .
C42 C 1.8574(3) 0.57950(17) 0.95101(7) 0.0202(5) Uani 1 1 d . . . . .
H42 H 1.952819 0.599849 0.936677 0.024 Uiso 1 1 calc R U . . .
C43 C 1.8602(3) 0.58628(17) 0.98916(7) 0.0230(5) Uani 1 1 d . . . . .
H43 H 1.957541 0.612389 1.001726 0.028 Uiso 1 1 calc R U . . .
C44 C 1.7189(3) 0.55449(17) 1.00904(7) 0.0202(5) Uani 1 1 d . . . . .
H44 H 1.718940 0.557948 1.035401 0.024 Uiso 1 1 calc R U . . .

loop_
_atom_site_aniso_label
_atom_site_aniso_U_11
_atom_site_aniso_U_22
_atom_site_aniso_U_33
_atom_site_aniso_U_23
_atom_site_aniso_U_13
_atom_site_aniso_U_12
Br1 0.02005(12) 0.02024(12) 0.01266(11) -0.00055(9) -0.00390(9) 0.00251(9)
Br2 0.02221(13) 0.02751(14) 0.01149(11) 0.00266(9) -0.00341(9) -0.00267(10)
F1 0.0149(7) 0.0337(9) 0.0218(7) 0.0016(6) -0.0021(6) -0.0044(6)
F2 0.0167(7) 0.0324(8) 0.0160(7) 0.0055(6) 0.0034(6) -0.0029(6)
F3 0.0160(7) 0.0344(9) 0.0172(7) 0.0010(6) -0.0008(6) -0.0087(6)
F4 0.0247(8) 0.0362(9) 0.0123(7) 0.0035(6) 0.0023(6) -0.0068(6)
F5 0.0268(8) 0.0299(8) 0.0135(7) -0.0034(6) 0.0050(6) 0.0031(6)
F6 0.0184(7) 0.0313(8) 0.0187(7) -0.0016(6) 0.0010(6) 0.0114(6)
F7 0.0172(7) 0.0348(9) 0.0145(7) -0.0043(6) 0.0021(6) 0.0070(6)
F8 0.0138(7) 0.0381(9) 0.0205(7) 0.0010(6) -0.0027(6) 0.0074(6)
N1 0.0175(10) 0.0212(11) 0.0135(10) -0.0006(8) -0.0018(8) 0.0007(8)
N2 0.0187(10) 0.0213(11) 0.0138(10) -0.0003(8) 0.0012(8) 0.0014(8)
C1 0.0178(12) 0.0178(12) 0.0123(11) -0.0003(9) -0.0012(9) 0.0037(9)
C2 0.0114(11) 0.0184(12) 0.0190(12) -0.0024(10) -0.0003(9) 0.0013(9)
C3 0.0140(11) 0.0175(12) 0.0149(11) 0.0025(9) 0.0031(9) 0.0031(9)
C4 0.0159(11) 0.0168(12) 0.0120(11) -0.0006(9) -0.0010(9) 0.0027(9)
C5 0.0127(11) 0.0187(12) 0.0169(11) -0.0008(9) 0.0000(9) -0.0017(9)
C6 0.0170(12) 0.0193(12) 0.0139(11) 0.0016(9) 0.0034(9) 0.0001(10)
C7 0.0169(12) 0.0188(12) 0.0131(11) 0.0024(9) -0.0035(9) -0.0036(9)
C8 0.0212(12) 0.0157(12) 0.0098(11) -0.0046(9) 0.0072(9) -0.0041(9)
C9 0.0130(11) 0.0157(12) 0.0225(12) 0.0030(9) -0.0001(10) 0.0013(9)
C10 0.0135(11) 0.0176(12) 0.0137(11) 0.0003(9) -0.0006(9) 0.0003(9)
C11 0.0168(12) 0.0209(13) 0.0133(11) -0.0022(9) 0.0019(9) -0.0011(9)
C12 0.0128(11) 0.0202(12) 0.0174(12) 0.0018(9) -0.0004(9) 0.0002(9)
C25 0.0161(12) 0.0125(11) 0.0149(11) 0.0004(9) 0.0019(9) -0.0022(9)
C26 0.0233(13) 0.0260(13) 0.0108(11) 0.0001(10) 0.0002(10) 0.0024(10)
C27 0.0159(12) 0.0221(13) 0.0205(12) 0.0008(10) 0.0026(10) 0.0034(10)
C28 0.0161(12) 0.0197(13) 0.0202(12) 0.0029(10) -0.0020(10) 0.0003(10)
C29 0.0186(12) 0.0191(12) 0.0135(11) 0.0000(9) -0.0007(9) -0.0015(9)
C30 0.0158(11) 0.0116(11) 0.0153(11) -0.0009(9) 0.0018(9) -0.0034(9)
C31 0.0251(13) 0.0251(14) 0.0151(12) -0.0013(10) 0.0019(10) 0.0023(11)
C32 0.0209(13) 0.0213(13) 0.0230(13) -0.0026(10) 0.0066(10) 0.0027(10)
C33 0.0168(12) 0.0212(13) 0.0236(13) 0.0017(10) -0.0004(10) 0.0013(10)
C34 0.0195(12) 0.0183(12) 0.0143(11) 0.0014(9) -0.0010(9) -0.0008(10)
Br3 0.02549(13) 0.02261(13) 0.01246(11) 0.00266(9) -0.00602(10) -0.00563(10)
Br4 0.02279(13) 0.02466(13) 0.01189(11) -0.00184(9) -0.00435(9) 0.00605(10)
F9 0.0159(7) 0.0359(9) 0.0227(8) 0.0019(6) -0.0033(6) 0.0041(6)
F10 0.0168(7) 0.0308(8) 0.0159(7) -0.0023(6) 0.0032(6) 0.0050(6)
F11 0.0165(7) 0.0278(8) 0.0188(7) -0.0018(6) 0.0004(6) 0.0085(6)
F12 0.0277(8) 0.0294(8) 0.0122(7) -0.0047(6) 0.0038(6) 0.0029(6)
F13 0.0262(8) 0.0299(8) 0.0121(7) 0.0044(6) 0.0032(6) -0.0023(6)
F14 0.0178(7) 0.0252(8) 0.0179(7) 0.0005(6) 0.0010(6) -0.0077(6)
F15 0.0172(7) 0.0279(8) 0.0153(7) 0.0042(6) 0.0013(6) -0.0044(6)
F16 0.0137(7) 0.0312(8) 0.0193(7) -0.0021(6) -0.0033(6) -0.0029(6)
C13 0.0221(12) 0.0163(12) 0.0129(11) 0.0024(9) -0.0045(10) -0.0032(10)
C14 0.0138(11) 0.0186(12) 0.0178(12) 0.0024(10) -0.0022(9) -0.0011(9)
C15 0.0141(11) 0.0185(12) 0.0140(11) -0.0011(9) 0.0026(9) -0.0012(9)
C16 0.0135(11) 0.0163(12) 0.0121(11) 0.0016(9) -0.0006(9) -0.0020(9)
C17 0.0144(11) 0.0166(12) 0.0141(11) 0.0000(9) 0.0009(9) 0.0016(9)
C18 0.0211(12) 0.0170(12) 0.0102(11) -0.0016(9) 0.0028(9) -0.0012(10)
C19 0.0185(12) 0.0179(12) 0.0116(11) -0.0030(9) -0.0026(9) 0.0051(9)
C20 0.0193(12) 0.0170(12) 0.0128(11) 0.0026(9) 0.0038(9) 0.0029(10)
C21 0.0159(11) 0.0164(12) 0.0130(11) -0.0017(9) 0.0010(9) 0.0010(9)
C22 0.0150(11) 0.0155(11) 0.0115(11) -0.0027(9) -0.0013(9) 0.0019(9)
C23 0.0164(11) 0.0173(12) 0.0121(11) 0.0004(9) 0.0031(9) 0.0005(9)
C24 0.0133(11) 0.0196(12) 0.0177(12) -0.0037(10) -0.0004(9) 0.0031(9)
N3 0.0148(10) 0.0200(11) 0.0149(10) -0.0006(8) -0.0006(8) 0.0003(8)
C35 0.0144(11) 0.0131(11) 0.0126(11) -0.0008(8) 0.0009(9) 0.0000(9)
C36 0.0201(12) 0.0199(13) 0.0129(11) 0.0000(9) 0.0010(9) 0.0019(10)
C37 0.0181(12) 0.0241(14) 0.0185(12) 0.0017(10) 0.0043(10) 0.0033(10)
C38 0.0156(12) 0.0210(13) 0.0212(12) 0.0013(10) -0.0012(10) 0.0040(10)
C39 0.0178(12) 0.0225(13) 0.0147(11) -0.0019(10) -0.0017(9) 0.0011(10)
N4 0.0180(10) 0.0275(12) 0.0142(10) -0.0012(8) 0.0006(8) -0.0056(9)
C40 0.0154(11) 0.0125(11) 0.0141(11) 0.0004(9) 0.0006(9) 0.0016(9)
C41 0.0222(13) 0.0315(15) 0.0136(12) -0.0006(10) 0.0007(10) -0.0065(11)
C42 0.0167(12) 0.0251(14) 0.0187(12) 0.0027(10) 0.0019(10) -0.0053(10)
C43 0.0177(12) 0.0291(14) 0.0223(13) -0.0027(11) -0.0025(10) -0.0078(10)
C44 0.0191(12) 0.0277(14) 0.0139(12) -0.0011(10) 0.0002(10) -0.0067(10)

loop_
_atom_type_symbol
_atom_type_description
_atom_type_scat_dispersion_real
_atom_type_scat_dispersion_imag
_atom_type_scat_source
C C 0.0033 0.0016 'International Tables Vol C Tables 4.2.6.8 and 6.1.1.4'
H H 0.0000 0.0000 'International Tables Vol C Tables 4.2.6.8 and 6.1.1.4'
Br Br -0.2901 2.4595 'International Tables Vol C Tables 4.2.6.8 and 6.1.1.4'
F F 0.0171 0.0103 'International Tables Vol C Tables 4.2.6.8 and 6.1.1.4'
N N 0.0061 0.0033 'International Tables Vol C Tables 4.2.6.8 and 6.1.1.4'

loop_
_geom_angle_atom_site_label_1
_geom_angle_atom_site_label_2
_geom_angle_atom_site_label_3
_geom_angle
_geom_angle_site_symmetry_1
_geom_angle_site_symmetry_3
_geom_angle_publ_flag
C26 N1 C25 117.5(2) . . ?
C31 N2 C30 117.4(2) . . ?
C2 C1 Br1 120.17(17) . . ?
C6 C1 Br1 121.79(18) . . ?
C6 C1 C2 118.0(2) . . ?
F1 C2 C1 120.5(2) . . ?
F1 C2 C3 118.9(2) . . ?
C3 C2 C1 120.6(2) . . ?
F2 C3 C2 118.3(2) . . ?
F2 C3 C4 119.8(2) . . ?
C2 C3 C4 121.9(2) . . ?
C3 C4 C10 122.1(2) . . ?
C5 C4 C3 116.6(2) . . ?
C5 C4 C10 121.3(2) . . ?
F3 C5 C4 119.8(2) . . ?
F3 C5 C6 118.4(2) . . ?
C6 C5 C4 121.8(2) . . ?
F4 C6 C1 120.0(2) . . ?
F4 C6 C5 118.9(2) . . ?
C5 C6 C1 121.1(2) . . ?
C8 C7 Br2 121.14(18) . . ?
C12 C7 Br2 121.26(17) . . ?
C12 C7 C8 117.6(2) . . ?
F5 C8 C7 120.3(2) . . ?
F5 C8 C9 118.7(2) . . ?
C9 C8 C7 121.0(2) . . ?
F6 C9 C8 118.4(2) . . ?
F6 C9 C10 119.6(2) . . ?
C8 C9 C10 122.0(2) . . ?
C9 C10 C4 122.1(2) . . ?
C11 C10 C4 121.7(2) . . ?
C11 C10 C9 116.2(2) . . ?
F7 C11 C10 119.6(2) . . ?
F7 C11 C12 118.5(2) . . ?
C12 C11 C10 121.9(2) . . ?
F8 C12 C7 120.1(2) . . ?
F8 C12 C11 118.7(2) . . ?
C11 C12 C7 121.2(2) . . ?
N1 C25 C29 122.0(2) . . ?
N1 C25 C30 116.7(2) . . ?
C29 C25 C30 121.3(2) . . ?
N1 C26 H26 118.0 . . ?
N1 C26 C27 124.0(2) . . ?
C27 C26 H26 118.0 . . ?
C26 C27 H27 121.0 . . ?
C28 C27 C26 118.0(2) . . ?
C28 C27 H27 121.0 . . ?
C27 C28 H28 120.4 . . ?
C27 C28 C29 119.1(2) . . ?
C29 C28 H28 120.4 . . ?
C25 C29 H29 120.3 . . ?
C28 C29 C25 119.3(2) . . ?
C28 C29 H29 120.3 . . ?
N2 C30 C25 116.3(2) . . ?
N2 C30 C34 122.5(2) . . ?
C34 C30 C25 121.2(2) . . ?
N2 C31 H31 118.1 . . ?
N2 C31 C32 123.8(2) . . ?
C32 C31 H31 118.1 . . ?
C31 C32 H32 120.9 . . ?
C33 C32 C31 118.2(2) . . ?
C33 C32 H32 120.9 . . ?
C32 C33 H33 120.6 . . ?
C32 C33 C34 118.8(2) . . ?
C34 C33 H33 120.6 . . ?
C30 C34 H34 120.4 . . ?
C33 C34 C30 119.3(2) . . ?
C33 C34 H34 120.4 . . ?
C14 C13 Br3 120.80(18) . . ?
C14 C13 C18 117.8(2) . . ?
C18 C13 Br3 121.36(18) . . ?
F9 C14 C13 120.1(2) . . ?
F9 C14 C15 119.0(2) . . ?
C15 C14 C13 120.9(2) . . ?
F10 C15 C14 118.5(2) . . ?
F10 C15 C16 119.7(2) . . ?
C14 C15 C16 121.8(2) . . ?
C15 C16 C22 122.1(2) . . ?
C17 C16 C15 116.3(2) . . ?
C17 C16 C22 121.6(2) . . ?
F11 C17 C16 119.68(19) . . ?
F11 C17 C18 117.9(2) . . ?
C18 C17 C16 122.4(2) . . ?
F12 C18 C13 120.3(2) . . ?
F12 C18 C17 119.1(2) . . ?
C17 C18 C13 120.7(2) . . ?
C20 C19 Br4 121.23(18) . . ?
C20 C19 C24 118.0(2) . . ?
C24 C19 Br4 120.73(17) . . ?
F13 C20 C19 120.4(2) . . ?
F13 C20 C21 118.8(2) . . ?
C21 C20 C19 120.8(2) . . ?
F14 C21 C20 118.3(2) . . ?
F14 C21 C22 119.71(19) . . ?
C20 C21 C22 122.0(2) . . ?
C21 C22 C16 121.6(2) . . ?
C23 C22 C16 122.0(2) . . ?
C23 C22 C21 116.4(2) . . ?
F15 C23 C22 119.6(2) . . ?
F15 C23 C24 118.5(2) . . ?
C24 C23 C22 121.9(2) . . ?
F16 C24 C19 120.1(2) . . ?
F16 C24 C23 119.0(2) . . ?
C23 C24 C19 120.9(2) . . ?
C36 N3 C35 117.2(2) . . ?
N3 C35 C35 116.5(2) . 3_666 ?
N3 C35 C39 122.4(2) . . ?
C39 C35 C35 121.1(2) . 3_666 ?
N3 C36 H36 117.9 . . ?
N3 C36 C37 124.2(2) . . ?
C37 C36 H36 117.9 . . ?
C36 C37 H37 120.9 . . ?
C38 C37 C36 118.3(2) . . ?
C38 C37 H37 120.9 . . ?
C37 C38 H38 120.6 . . ?
C37 C38 C39 118.8(2) . . ?
C39 C38 H38 120.6 . . ?
C35 C39 H39 120.4 . . ?
C38 C39 C35 119.2(2) . . ?
C38 C39 H39 120.4 . . ?
C41 N4 C40 117.5(2) . . ?
N4 C40 C40 116.8(3) . 3_867 ?
N4 C40 C44 122.1(2) . . ?
C44 C40 C40 121.1(3) . 3_867 ?
N4 C41 H41 117.9 . . ?
N4 C41 C42 124.3(2) . . ?
C42 C41 H41 117.9 . . ?
C41 C42 H42 121.1 . . ?
C43 C42 C41 117.8(2) . . ?
C43 C42 H42 121.1 . . ?
C42 C43 H43 120.4 . . ?
C42 C43 C44 119.1(2) . . ?
C44 C43 H43 120.4 . . ?
C40 C44 C43 119.1(2) . . ?
C40 C44 H44 120.4 . . ?
C43 C44 H44 120.4 . . ?

loop_
_geom_bond_atom_site_label_1
_geom_bond_atom_site_label_2
_geom_bond_distance
_geom_bond_site_symmetry_2
_geom_bond_publ_flag
Br1 C1 1.880(2) . ?
Br2 C7 1.874(2) . ?
F1 C2 1.341(3) . ?
F2 C3 1.342(3) . ?
F3 C5 1.341(3) . ?
F4 C6 1.346(3) . ?
F5 C8 1.343(3) . ?
F6 C9 1.343(3) . ?
F7 C11 1.342(3) . ?
F8 C12 1.344(3) . ?
N1 C25 1.348(3) . ?
N1 C26 1.337(3) . ?
N2 C30 1.343(3) . ?
N2 C31 1.339(3) . ?
C1 C2 1.385(3) . ?
C1 C6 1.384(3) . ?
C2 C3 1.383(3) . ?
C3 C4 1.392(3) . ?
C4 C5 1.391(3) . ?
C4 C10 1.483(3) . ?
C5 C6 1.375(3) . ?
C7 C8 1.386(3) . ?
C7 C12 1.383(3) . ?
C8 C9 1.372(3) . ?
C9 C10 1.397(3) . ?
C10 C11 1.389(3) . ?
C11 C12 1.376(3) . ?
C25 C29 1.394(3) . ?
C25 C30 1.494(3) . ?
C26 H26 0.9500 . ?
C26 C27 1.388(3) . ?
C27 H27 0.9500 . ?
C27 C28 1.380(3) . ?
C28 H28 0.9500 . ?
C28 C29 1.382(3) . ?
C29 H29 0.9500 . ?
C30 C34 1.391(3) . ?
C31 H31 0.9500 . ?
C31 C32 1.390(3) . ?
C32 H32 0.9500 . ?
C32 C33 1.382(3) . ?
C33 H33 0.9500 . ?
C33 C34 1.385(3) . ?
C34 H34 0.9500 . ?
Br3 C13 1.874(2) . ?
Br4 C19 1.877(2) . ?
F9 C14 1.345(3) . ?
F10 C15 1.344(3) . ?
F11 C17 1.348(3) . ?
F12 C18 1.342(3) . ?
F13 C20 1.344(3) . ?
F14 C21 1.346(3) . ?
F15 C23 1.343(3) . ?
F16 C24 1.344(3) . ?
C13 C14 1.382(3) . ?
C13 C18 1.389(3) . ?
C14 C15 1.381(3) . ?
C15 C16 1.393(3) . ?
C16 C17 1.384(3) . ?
C16 C22 1.478(3) . ?
C17 C18 1.374(3) . ?
C19 C20 1.382(3) . ?
C19 C24 1.384(3) . ?
C20 C21 1.380(3) . ?
C21 C22 1.393(3) . ?
C22 C23 1.388(3) . ?
C23 C24 1.381(3) . ?
N3 C35 1.350(3) . ?
N3 C36 1.337(3) . ?
C35 C35 1.495(4) 3_666 ?
C35 C39 1.392(3) . ?
C36 H36 0.9500 . ?
C36 C37 1.386(3) . ?
C37 H37 0.9500 . ?
C37 C38 1.379(3) . ?
C38 H38 0.9500 . ?
C38 C39 1.387(3) . ?
C39 H39 0.9500 . ?
N4 C40 1.341(3) . ?
N4 C41 1.337(3) . ?
C40 C40 1.498(5) 3_867 ?
C40 C44 1.388(3) . ?
C41 H41 0.9500 . ?
C41 C42 1.379(3) . ?
C42 H42 0.9500 . ?
C42 C43 1.376(3) . ?
C43 H43 0.9500 . ?
C43 C44 1.388(3) . ?
C44 H44 0.9500 . ?

loop_
_geom_torsion_atom_site_label_1
_geom_torsion_atom_site_label_2
_geom_torsion_atom_site_label_3
_geom_torsion_atom_site_label_4
_geom_torsion
_geom_torsion_site_symmetry_1
_geom_torsion_site_symmetry_2
_geom_torsion_site_symmetry_3
_geom_torsion_site_symmetry_4
_geom_torsion_publ_flag
Br1 C1 C2 F1 -0.2(3) . . . . ?
Br1 C1 C2 C3 -178.78(18) . . . . ?
Br1 C1 C6 F4 -2.1(3) . . . . ?
Br1 C1 C6 C5 178.34(19) . . . . ?
Br2 C7 C8 F5 0.3(3) . . . . ?
Br2 C7 C8 C9 -178.98(18) . . . . ?
Br2 C7 C12 F8 -0.3(3) . . . . ?
Br2 C7 C12 C11 180.00(18) . . . . ?
F1 C2 C3 F2 0.1(3) . . . . ?
F1 C2 C3 C4 -178.5(2) . . . . ?
F2 C3 C4 C5 -179.7(2) . . . . ?
F2 C3 C4 C10 -0.8(3) . . . . ?
F3 C5 C6 F4 -0.1(3) . . . . ?
F3 C5 C6 C1 179.5(2) . . . . ?
F5 C8 C9 F6 -0.9(3) . . . . ?
F5 C8 C9 C10 -179.9(2) . . . . ?
F6 C9 C10 C4 0.8(3) . . . . ?
F6 C9 C10 C11 -178.9(2) . . . . ?
F7 C11 C12 F8 -1.2(3) . . . . ?
F7 C11 C12 C7 178.5(2) . . . . ?
N1 C25 C29 C28 -0.6(4) . . . . ?
N1 C25 C30 N2 166.7(2) . . . . ?
N1 C25 C30 C34 -14.4(3) . . . . ?
N1 C26 C27 C28 -0.9(4) . . . . ?
N2 C30 C34 C33 0.5(4) . . . . ?
N2 C31 C32 C33 0.4(4) . . . . ?
C1 C2 C3 F2 178.7(2) . . . . ?
C1 C2 C3 C4 0.1(4) . . . . ?
C2 C1 C6 F4 177.8(2) . . . . ?
C2 C1 C6 C5 -1.7(4) . . . . ?
C2 C3 C4 C5 -1.1(3) . . . . ?
C2 C3 C4 C10 177.9(2) . . . . ?
C3 C4 C5 F3 -178.0(2) . . . . ?
C3 C4 C5 C6 0.6(3) . . . . ?
C3 C4 C10 C9 55.1(3) . . . . ?
C3 C4 C10 C11 -125.3(3) . . . . ?
C4 C5 C6 F4 -178.7(2) . . . . ?
C4 C5 C6 C1 0.8(4) . . . . ?
C4 C10 C11 F7 1.3(3) . . . . ?
C4 C10 C11 C12 -178.7(2) . . . . ?
C5 C4 C10 C9 -126.1(3) . . . . ?
C5 C4 C10 C11 53.6(3) . . . . ?
C6 C1 C2 F1 179.9(2) . . . . ?
C6 C1 C2 C3 1.3(3) . . . . ?
C7 C8 C9 F6 178.4(2) . . . . ?
C7 C8 C9 C10 -0.6(4) . . . . ?
C8 C7 C12 F8 -179.4(2) . . . . ?
C8 C7 C12 C11 0.9(4) . . . . ?
C8 C9 C10 C4 179.7(2) . . . . ?
C8 C9 C10 C11 0.0(3) . . . . ?
C9 C10 C11 F7 -179.0(2) . . . . ?
C9 C10 C11 C12 1.0(4) . . . . ?
C10 C4 C5 F3 3.0(3) . . . . ?
C10 C4 C5 C6 -178.3(2) . . . . ?
C10 C11 C12 F8 178.8(2) . . . . ?
C10 C11 C12 C7 -1.5(4) . . . . ?
C12 C7 C8 F5 179.4(2) . . . . ?
C12 C7 C8 C9 0.1(3) . . . . ?
C25 N1 C26 C27 0.8(4) . . . . ?
C25 C30 C34 C33 -178.3(2) . . . . ?
C26 N1 C25 C29 0.0(3) . . . . ?
C26 N1 C25 C30 178.8(2) . . . . ?
C26 C27 C28 C29 0.1(4) . . . . ?
C27 C28 C29 C25 0.6(4) . . . . ?
C29 C25 C30 N2 -14.5(3) . . . . ?
C29 C25 C30 C34 164.4(2) . . . . ?
C30 N2 C31 C32 -0.8(4) . . . . ?
C30 C25 C29 C28 -179.4(2) . . . . ?
C31 N2 C30 C25 179.3(2) . . . . ?
C31 N2 C30 C34 0.4(3) . . . . ?
C31 C32 C33 C34 0.6(4) . . . . ?
C32 C33 C34 C30 -1.0(4) . . . . ?
Br3 C13 C14 F9 1.0(3) . . . . ?
Br3 C13 C14 C15 179.74(18) . . . . ?
Br3 C13 C18 F12 0.9(3) . . . . ?
Br3 C13 C18 C17 -179.91(18) . . . . ?
Br4 C19 C20 F13 1.4(3) . . . . ?
Br4 C19 C20 C21 -178.85(18) . . . . ?
Br4 C19 C24 F16 -0.4(3) . . . . ?
Br4 C19 C24 C23 178.48(18) . . . . ?
F9 C14 C15 F10 0.2(3) . . . . ?
F9 C14 C15 C16 178.9(2) . . . . ?
F10 C15 C16 C17 178.8(2) . . . . ?
F10 C15 C16 C22 -1.6(3) . . . . ?
F11 C17 C18 F12 0.2(3) . . . . ?
F11 C17 C18 C13 -179.0(2) . . . . ?
F13 C20 C21 F14 1.2(3) . . . . ?
F13 C20 C21 C22 179.3(2) . . . . ?
F14 C21 C22 C16 0.0(3) . . . . ?
F14 C21 C22 C23 178.5(2) . . . . ?
F15 C23 C24 F16 0.7(3) . . . . ?
F15 C23 C24 C19 -178.2(2) . . . . ?
C13 C14 C15 F10 -178.5(2) . . . . ?
C13 C14 C15 C16 0.2(4) . . . . ?
C14 C13 C18 F12 -179.0(2) . . . . ?
C14 C13 C18 C17 0.2(4) . . . . ?
C14 C15 C16 C17 0.2(3) . . . . ?
C14 C15 C16 C22 179.7(2) . . . . ?
C15 C16 C17 F11 178.8(2) . . . . ?
C15 C16 C17 C18 -0.4(4) . . . . ?
C15 C16 C22 C21 -54.9(3) . . . . ?
C15 C16 C22 C23 126.6(3) . . . . ?
C16 C17 C18 F12 179.4(2) . . . . ?
C16 C17 C18 C13 0.2(4) . . . . ?
C16 C22 C23 F15 -2.9(3) . . . . ?
C16 C22 C23 C24 177.7(2) . . . . ?
C17 C16 C22 C21 124.6(3) . . . . ?
C17 C16 C22 C23 -53.8(3) . . . . ?
C18 C13 C14 F9 -179.1(2) . . . . ?
C18 C13 C14 C15 -0.3(4) . . . . ?
C19 C20 C21 F14 -178.6(2) . . . . ?
C19 C20 C21 C22 -0.5(4) . . . . ?
C20 C19 C24 F16 179.9(2) . . . . ?
C20 C19 C24 C23 -1.2(3) . . . . ?
C20 C21 C22 C16 -178.1(2) . . . . ?
C20 C21 C22 C23 0.5(3) . . . . ?
C21 C22 C23 F15 178.6(2) . . . . ?
C21 C22 C23 C24 -0.9(3) . . . . ?
C22 C16 C17 F11 -0.7(3) . . . . ?
C22 C16 C17 C18 -179.9(2) . . . . ?
C22 C23 C24 F16 -179.8(2) . . . . ?
C22 C23 C24 C19 1.3(4) . . . . ?
C24 C19 C20 F13 -178.9(2) . . . . ?
C24 C19 C20 C21 0.8(3) . . . . ?
N3 C35 C39 C38 0.5(4) . . . . ?
N3 C36 C37 C38 0.2(4) . . . . ?
C35 N3 C36 C37 -0.6(4) . . . . ?
C35 C35 C39 C38 -179.0(3) 3_666 . . . ?
C36 N3 C35 C35 179.7(2) . . . 3_666 ?
C36 N3 C35 C39 0.2(3) . . . . ?
C36 C37 C38 C39 0.5(4) . . . . ?
C37 C38 C39 C35 -0.9(4) . . . . ?
N4 C40 C44 C43 -0.4(4) . . . . ?
N4 C41 C42 C43 -0.1(4) . . . . ?
C40 N4 C41 C42 -1.0(4) . . . . ?
C40 C40 C44 C43 -180.0(3) 3_867 . . . ?
C41 N4 C40 C40 -179.2(3) . . . 3_867 ?
C41 N4 C40 C44 1.2(4) . . . . ?
C41 C42 C43 C44 0.9(4) . . . . ?
C42 C43 C44 C40 -0.7(4) . . . . ?
